data_7132051
loop_
_publ_author_name
'Sultana, Tania'
'Duffin, Rebekah. N.'
'Blair, Victoria L.'
'Andrews, Philip Craig'

_publ_section_title
;
 Gallium reactivates 1st and 2nd generation quinolone antibiotics towards
 drug-resistantKlebsiella pneumoniae
;
_journal_name_full 'Chemical Communications'
_journal_paper_doi 10.1039/D3CC02916F
_journal_year 2023
_chemical_formula_moiety 'C18 H23 F Ga N3 O3'
_chemical_formula_sum 'C18 H23 F Ga N3 O3'
_chemical_formula_weight 418.11
_chemical_name_systematic 'Dimethylgallium norfloxate'
_space_group_crystal_system triclinic
_space_group_IT_number 2
_space_group_name_Hall '-P 1'
_space_group_name_H-M_alt 'P -1'
_atom_sites_solution_hydrogens mixed
_atom_sites_solution_primary dual
_audit_creation_date 2022-12-01
_audit_creation_method
;
Olex2 1.5
(compiled 2021.12.09 svn.r5202d8cf for OlexSys, GUI svn.r6439)
;
_audit_update_record
;
2023-05-24 deposited with the CCDC.	2023-08-21 downloaded from the CCDC.
;
_cell_angle_alpha 94.228(4)
_cell_angle_beta 100.666(4)
_cell_angle_gamma 102.337(4)
_cell_formula_units_Z 2
_cell_length_a 8.7432(6)
_cell_length_b 9.9407(8)
_cell_length_c 10.8377(7)
_cell_measurement_reflns_used 7479
_cell_measurement_temperature 123(2)
_cell_measurement_theta_max 26.49
_cell_measurement_theta_min 2.69
_cell_volume 897.98(11)
_computing_cell_refinement 'Bruker Apex2 v2014.1/7 (Bruker AXS, 2014)'
_computing_data_collection 'Bruker Apex2 v2014.1/7 (Bruker AXS, 2014)'
_computing_data_reduction 'Bruker Apex2 v2014.1/7 (Bruker AXS, 2014)'
_computing_molecular_graphics 'Olex2 1.5 (Dolomanov et al., 2009)'
_computing_publication_material 'Olex2 1.5 (Dolomanov et al., 2009)'
_computing_structure_refinement 'XL  (Sheldrick, 2008)'
_computing_structure_solution 'SHELXT (Sheldrick, 2015)'
_diffrn_ambient_temperature 123.15
_diffrn_measured_fraction_theta_full 0.999
_diffrn_measured_fraction_theta_max 1.000
_diffrn_measurement_device_type 'Bruker APEX-II CCD'
_diffrn_measurement_method '\f and \w scans'
_diffrn_radiation_type MoK\a
_diffrn_radiation_wavelength 0.71073
_diffrn_reflns_av_R_equivalents 0.0535
_diffrn_reflns_av_unetI/netI 0.0358
_diffrn_reflns_Laue_measured_fraction_full 0.999
_diffrn_reflns_Laue_measured_fraction_max 1.000
_diffrn_reflns_limit_h_max 11
_diffrn_reflns_limit_h_min -11
_diffrn_reflns_limit_k_max 13
_diffrn_reflns_limit_k_min -13
_diffrn_reflns_limit_l_max 14
_diffrn_reflns_limit_l_min -14
_diffrn_reflns_number 36411
_diffrn_reflns_point_group_measured_fraction_full 0.999
_diffrn_reflns_point_group_measured_fraction_max 1.000
_diffrn_reflns_theta_full 25.242
_diffrn_reflns_theta_max 28.696
_diffrn_reflns_theta_min 2.437
_diffrn_source 'fine focus sealed tube'
_exptl_absorpt_coefficient_mu 1.566
_exptl_absorpt_correction_T_max 0.7458
_exptl_absorpt_correction_T_min 0.7015
_exptl_absorpt_correction_type multi-scan
_exptl_absorpt_process_details
;
SADABS-2014/3 (Bruker,2014/3) was used for absorption correction.
wR2(int) was 0.0587 before and 0.0523 after correction.
The Ratio of minimum to maximum transmission is 0.9406.
The \l/2 correction factor is 0.00150.
;
_exptl_crystal_colour colourless
_exptl_crystal_colour_primary colourless
_exptl_crystal_density_diffrn 1.546
_exptl_crystal_description block
_exptl_crystal_F_000 432
_exptl_crystal_size_max 0.26
_exptl_crystal_size_mid 0.21
_exptl_crystal_size_min 0.17
_refine_diff_density_max 0.479
_refine_diff_density_min -0.388
_refine_diff_density_rms 0.077
_refine_ls_extinction_method none
_refine_ls_goodness_of_fit_ref 1.057
_refine_ls_hydrogen_treatment mixed
_refine_ls_matrix_type full
_refine_ls_number_parameters 242
_refine_ls_number_reflns 4643
_refine_ls_number_restraints 1
_refine_ls_restrained_S_all 1.059
_refine_ls_R_factor_all 0.0427
_refine_ls_R_factor_gt 0.0314
_refine_ls_shift/su_max 0.000
_refine_ls_shift/su_mean 0.000
_refine_ls_structure_factor_coef Fsqd
_refine_ls_weighting_details 'w=1/[\s^2^(Fo^2^)+(0.0304P)^2^+0.6732P] where P=(Fo^2^+2Fc^2^)/3'
_refine_ls_weighting_scheme calc
_refine_ls_wR_factor_gt 0.0713
_refine_ls_wR_factor_ref 0.0766
_reflns_Friedel_coverage 0.000
_reflns_number_gt 3954
_reflns_number_total 4643
_reflns_threshold_expression 'I > 2\s(I)'
_cod_data_source_file d3cc02916f2.cif
_cod_data_source_block GaMe2NF
_cod_database_code 7132051
_shelx_shelxl_version_number 2018/3
_shelx_space_group_comment
;
The symmetry employed for this shelxl refinement is uniquely defined
by the following loop, which should always be used as a source of
symmetry information in preference to the above space-group names.
They are only intended as comments.
;
_olex2_refinement_description
;
1. Fixed Uiso
 At 1.2 times of:
  All C(H) groups, All C(H,H) groups
 At 1.5 times of:
  All C(H,H,H) groups
2. Restrained distances
 N3-H3N
 0.91 with sigma of 0.02
3.a Secondary CH2 refined with riding coordinates:
 C12(H12A,H12B), C14(H14A,H14B), C15(H15A,H15B), C16(H16A,H16B), C17(H17A,H17B)
3.b Aromatic/amide H refined with riding coordinates:
 C5(H5), C8(H8), C10(H10)
3.c Idealised Me refined as rotating group:
 C13(H13A,H13B,H13C), C18(H18A,H18B,H18C), C19(H19A,H19B,H19C)
;
_olex2_submission_special_instructions 'No special instructions were received'

loop_
_space_group_symop_operation_xyz
'x, y, z'
'-x, -y, -z'

loop_
_atom_site_label
_atom_site_type_symbol
_atom_site_fract_x
_atom_site_fract_y
_atom_site_fract_z
_atom_site_U_iso_or_equiv
_atom_site_adp_type
_atom_site_occupancy
_atom_site_site_symmetry_order
_atom_site_calc_flag
_atom_site_refinement_flags_posn
_atom_site_refinement_flags_adp
_atom_site_refinement_flags_occupancy
_atom_site_disorder_assembly
_atom_site_disorder_group
Ga1 Ga 0.02675(3) 0.28485(2) 0.36889(2) 0.01625(7) Uani 1 1 d . . . . .
F1 F 0.43690(13) 0.79242(11) 0.82450(11) 0.0173(2) Uani 1 1 d . . . . .
O1 O 0.15225(17) 0.15740(15) 0.33302(13) 0.0214(3) Uani 1 1 d . . . . .
O2 O 0.35400(18) 0.05565(15) 0.36882(14) 0.0228(3) Uani 1 1 d . . . . .
O3 O 0.20635(16) 0.41468(14) 0.47812(13) 0.0182(3) Uani 1 1 d . . . . .
N1 N 0.57694(18) 0.29489(16) 0.69710(15) 0.0118(3) Uani 1 1 d . . . . .
N2 N 0.68174(18) 0.71759(16) 0.98584(15) 0.0119(3) Uani 1 1 d . . . . .
N3 N 0.9460(2) 0.88207(18) 1.16503(16) 0.0173(4) Uani 1 1 d D . . . .
C1 C 0.2878(2) 0.1458(2) 0.39746(18) 0.0148(4) Uani 1 1 d . . . . .
C2 C 0.3665(2) 0.24849(19) 0.51263(17) 0.0122(4) Uani 1 1 d . . . . .
C3 C 0.3234(2) 0.3739(2) 0.54173(18) 0.0131(4) Uani 1 1 d . . . . .
C4 C 0.4202(2) 0.46247(19) 0.65212(17) 0.0114(4) Uani 1 1 d . . . . .
C5 C 0.3890(2) 0.59187(19) 0.68601(17) 0.0126(4) Uani 1 1 d . . . . .
H5 H 0.306939 0.623054 0.633658 0.015 Uiso 1 1 calc R U . . .
C6 C 0.4753(2) 0.67184(19) 0.79278(18) 0.0129(4) Uani 1 1 d . . . . .
C7 C 0.5989(2) 0.63187(19) 0.87603(17) 0.0116(4) Uani 1 1 d . . . . .
C8 C 0.6271(2) 0.50369(19) 0.84322(17) 0.0124(4) Uani 1 1 d . . . . .
H8 H 0.706233 0.471428 0.897772 0.015 Uiso 1 1 calc R U . . .
C9 C 0.5423(2) 0.42050(19) 0.73199(17) 0.0114(4) Uani 1 1 d . . . . .
C10 C 0.4929(2) 0.2162(2) 0.59193(18) 0.0133(4) Uani 1 1 d . . . . .
H10 H 0.521758 0.132056 0.569853 0.016 Uiso 1 1 calc R U . . .
C12 C 0.7043(2) 0.2448(2) 0.77738(19) 0.0163(4) Uani 1 1 d . . . . .
H12A H 0.797667 0.323347 0.809617 0.020 Uiso 1 1 calc R U . . .
H12B H 0.739120 0.175176 0.725807 0.020 Uiso 1 1 calc R U . . .
C13 C 0.6472(3) 0.1807(2) 0.8875(2) 0.0245(5) Uani 1 1 d . . . . .
H13A H 0.604228 0.246770 0.934567 0.037 Uiso 1 1 calc R U . . .
H13B H 0.736982 0.157254 0.943368 0.037 Uiso 1 1 calc R U . . .
H13C H 0.563240 0.096304 0.855987 0.037 Uiso 1 1 calc R U . . .
C14 C 0.7656(2) 0.8566(2) 0.96305(19) 0.0172(4) Uani 1 1 d . . . . .
H14A H 0.689098 0.899781 0.909970 0.021 Uiso 1 1 calc R U . . .
H14B H 0.851064 0.847174 0.916737 0.021 Uiso 1 1 calc R U . . .
C15 C 0.8381(2) 0.9484(2) 1.08631(19) 0.0177(4) Uani 1 1 d . . . . .
H15A H 0.897404 1.039614 1.069742 0.021 Uiso 1 1 calc R U . . .
H15B H 0.752486 0.963772 1.130218 0.021 Uiso 1 1 calc R U . . .
C16 C 0.8532(2) 0.7548(2) 1.19676(18) 0.0179(4) Uani 1 1 d . . . . .
H16A H 0.766129 0.774914 1.236570 0.021 Uiso 1 1 calc R U . . .
H16B H 0.922603 0.712485 1.257493 0.021 Uiso 1 1 calc R U . . .
C17 C 0.7836(2) 0.6560(2) 1.07696(18) 0.0145(4) Uani 1 1 d . . . . .
H17A H 0.871365 0.633607 1.039331 0.017 Uiso 1 1 calc R U . . .
H17B H 0.719851 0.568606 1.097283 0.017 Uiso 1 1 calc R U . . .
C18 C -0.1161(3) 0.2009(3) 0.4750(2) 0.0308(5) Uani 1 1 d . . . . .
H18A H -0.215144 0.144511 0.421301 0.046 Uiso 1 1 calc R U . . .
H18B H -0.141194 0.273941 0.528101 0.046 Uiso 1 1 calc R U . . .
H18C H -0.063707 0.141912 0.528897 0.046 Uiso 1 1 calc R U . . .
C19 C -0.0310(3) 0.3737(2) 0.2181(2) 0.0214(4) Uani 1 1 d . . . . .
H19A H 0.054287 0.381907 0.169924 0.032 Uiso 1 1 calc R U . . .
H19B H -0.045353 0.466268 0.243102 0.032 Uiso 1 1 calc R U . . .
H19C H -0.131053 0.317648 0.165565 0.032 Uiso 1 1 calc R U . . .
H3N H 0.998(2) 0.933(2) 1.2318(17) 0.015(6) Uiso 1 1 d D . . . .

loop_
_atom_site_aniso_label
_atom_site_aniso_U_11
_atom_site_aniso_U_22
_atom_site_aniso_U_33
_atom_site_aniso_U_23
_atom_site_aniso_U_13
_atom_site_aniso_U_12
Ga1 0.01552(12) 0.01778(12) 0.01335(11) 0.00026(8) -0.00155(8) 0.00377(8)
F1 0.0199(6) 0.0116(6) 0.0191(6) -0.0041(4) -0.0019(5) 0.0080(5)
O1 0.0214(7) 0.0202(8) 0.0182(7) -0.0068(6) -0.0063(6) 0.0071(6)
O2 0.0290(8) 0.0185(8) 0.0191(8) -0.0064(6) -0.0023(6) 0.0110(6)
O3 0.0182(7) 0.0159(7) 0.0181(7) -0.0031(6) -0.0050(5) 0.0080(6)
N1 0.0116(7) 0.0099(8) 0.0133(8) -0.0010(6) 0.0007(6) 0.0038(6)
N2 0.0130(7) 0.0084(8) 0.0120(8) -0.0007(6) -0.0013(6) 0.0015(6)
N3 0.0165(8) 0.0133(8) 0.0160(8) -0.0042(7) -0.0049(7) -0.0004(7)
C1 0.0192(10) 0.0114(9) 0.0124(9) 0.0004(7) 0.0011(7) 0.0025(7)
C2 0.0146(9) 0.0103(9) 0.0107(9) -0.0012(7) 0.0029(7) 0.0015(7)
C3 0.0128(9) 0.0135(9) 0.0123(9) 0.0019(7) 0.0017(7) 0.0022(7)
C4 0.0112(8) 0.0110(9) 0.0118(9) 0.0003(7) 0.0017(7) 0.0030(7)
C5 0.0121(9) 0.0117(9) 0.0133(9) 0.0014(7) 0.0005(7) 0.0033(7)
C6 0.0137(9) 0.0078(9) 0.0175(9) 0.0000(7) 0.0031(7) 0.0039(7)
C7 0.0111(8) 0.0108(9) 0.0121(9) -0.0001(7) 0.0023(7) 0.0011(7)
C8 0.0099(8) 0.0129(9) 0.0140(9) 0.0012(7) 0.0004(7) 0.0034(7)
C9 0.0104(8) 0.0101(9) 0.0138(9) 0.0009(7) 0.0028(7) 0.0020(7)
C10 0.0156(9) 0.0118(9) 0.0124(9) 0.0001(7) 0.0024(7) 0.0041(7)
C12 0.0135(9) 0.0149(10) 0.0196(10) -0.0026(8) -0.0033(7) 0.0089(7)
C13 0.0324(12) 0.0214(11) 0.0209(11) 0.0048(9) -0.0003(9) 0.0130(9)
C14 0.0193(10) 0.0109(9) 0.0176(10) 0.0018(7) -0.0007(8) -0.0009(7)
C15 0.0167(9) 0.0120(10) 0.0210(10) -0.0005(8) -0.0011(8) 0.0010(7)
C16 0.0214(10) 0.0164(10) 0.0132(9) -0.0008(8) -0.0001(8) 0.0025(8)
C17 0.0165(9) 0.0120(9) 0.0133(9) 0.0009(7) -0.0007(7) 0.0030(7)
C18 0.0252(12) 0.0418(15) 0.0246(12) 0.0121(11) 0.0030(9) 0.0050(10)
C19 0.0190(10) 0.0250(11) 0.0202(10) 0.0052(9) 0.0025(8) 0.0058(8)

loop_
_atom_type_symbol
_atom_type_description
_atom_type_scat_dispersion_real
_atom_type_scat_dispersion_imag
_atom_type_scat_source
C C 0.0033 0.0016 'International Tables Vol C Tables 4.2.6.8 and 6.1.1.4'
H H 0.0000 0.0000 'International Tables Vol C Tables 4.2.6.8 and 6.1.1.4'
N N 0.0061 0.0033 'International Tables Vol C Tables 4.2.6.8 and 6.1.1.4'
O O 0.0106 0.0060 'International Tables Vol C Tables 4.2.6.8 and 6.1.1.4'
F F 0.0171 0.0103 'International Tables Vol C Tables 4.2.6.8 and 6.1.1.4'
Ga Ga 0.2307 1.6083 'International Tables Vol C Tables 4.2.6.8 and 6.1.1.4'

loop_
_geom_angle_atom_site_label_1
_geom_angle_atom_site_label_2
_geom_angle_atom_site_label_3
_geom_angle
_geom_angle_site_symmetry_1
_geom_angle_site_symmetry_3
_geom_angle_publ_flag
O1 Ga1 O3 93.56(6) . . ?
O1 Ga1 C18 107.86(9) . . ?
O1 Ga1 C19 109.04(8) . . ?
O3 Ga1 C18 107.71(9) . . ?
O3 Ga1 C19 106.62(8) . . ?
C19 Ga1 C18 126.92(9) . . ?
C1 O1 Ga1 128.30(13) . . ?
C3 O3 Ga1 121.53(13) . . ?
C9 N1 C12 120.91(15) . . ?
C10 N1 C9 120.14(16) . . ?
C10 N1 C12 118.93(16) . . ?
C7 N2 C14 113.87(15) . . ?
C7 N2 C17 116.07(15) . . ?
C17 N2 C14 111.93(15) . . ?
C15 N3 C16 108.52(16) . . ?
O1 C1 C2 118.36(17) . . ?
O2 C1 O1 122.72(18) . . ?
O2 C1 C2 118.92(17) . . ?
C3 C2 C1 124.92(17) . . ?
C10 C2 C1 116.04(16) . . ?
C10 C2 C3 119.01(17) . . ?
O3 C3 C2 125.34(17) . . ?
O3 C3 C4 118.13(17) . . ?
C2 C3 C4 116.53(16) . . ?
C5 C4 C3 120.39(16) . . ?
C9 C4 C3 121.50(17) . . ?
C9 C4 C5 118.04(17) . . ?
C6 C5 C4 120.18(17) . . ?
F1 C6 C5 118.22(16) . . ?
F1 C6 C7 118.58(16) . . ?
C5 C6 C7 123.13(17) . . ?
N2 C7 C6 120.50(16) . . ?
C8 C7 N2 123.11(17) . . ?
C8 C7 C6 116.37(17) . . ?
C7 C8 C9 121.66(17) . . ?
N1 C9 C4 118.31(17) . . ?
N1 C9 C8 121.10(16) . . ?
C8 C9 C4 120.58(17) . . ?
N1 C10 C2 124.29(17) . . ?
N1 C12 C13 111.49(16) . . ?
N2 C14 C15 110.82(16) . . ?
N3 C15 C14 109.04(16) . . ?
N3 C16 C17 108.70(16) . . ?
N2 C17 C16 110.57(16) . . ?

loop_
_geom_bond_atom_site_label_1
_geom_bond_atom_site_label_2
_geom_bond_distance
_geom_bond_site_symmetry_2
_geom_bond_publ_flag
Ga1 O1 1.9078(14) . ?
Ga1 O3 1.9374(14) . ?
Ga1 C18 1.951(2) . ?
Ga1 C19 1.950(2) . ?
F1 C6 1.350(2) . ?
O1 C1 1.292(2) . ?
O2 C1 1.218(2) . ?
O3 C3 1.283(2) . ?
N1 C9 1.389(2) . ?
N1 C10 1.328(2) . ?
N1 C12 1.479(2) . ?
N2 C7 1.391(2) . ?
N2 C14 1.481(2) . ?
N2 C17 1.463(2) . ?
N3 C15 1.450(3) . ?
N3 C16 1.451(3) . ?
C1 C2 1.506(3) . ?
C2 C3 1.408(3) . ?
C2 C10 1.380(3) . ?
C3 C4 1.440(3) . ?
C4 C5 1.408(3) . ?
C4 C9 1.402(2) . ?
C5 C6 1.351(3) . ?
C6 C7 1.419(3) . ?
C7 C8 1.382(3) . ?
C8 C9 1.395(3) . ?
C12 C13 1.509(3) . ?
C14 C15 1.510(3) . ?
C16 C17 1.512(3) . ?

loop_
_geom_hbond_atom_site_label_D
_geom_hbond_atom_site_label_H
_geom_hbond_atom_site_label_A
_geom_hbond_distance_DH
_geom_hbond_distance_HA
_geom_hbond_distance_DA
_geom_hbond_angle_DHA
_geom_hbond_site_symmetry_A
_geom_hbond_publ_flag
N3 H3N O1 0.844(16) 2.409(18) 3.162(2) 149(2) 1_666 yes
